data_7237516
loop_
_publ_author_name
'Zhang, Weichuan'
'Kou, Bo'
'Peng, Yu'
'Wu, Zhenyue'
'Yao, Yunpeng'
'Dey, Dhananjay'
'Li, Lina'
'Luo, Junhua'

_publ_section_title
;
 Rational design of a triiodide-intercalated dielectric-switching hybrid
 for visible-light absorption
;
_journal_issue 45
_journal_name_full 'Journal of Materials Chemistry C'
_journal_page_first 12170
_journal_paper_doi 10.1039/C8TC04372H
_journal_volume 6
_journal_year 2018
_chemical_formula_moiety 'Bi I6, 2(I1.5), 4(C3 H10 N)'
_chemical_formula_sum 'C12 H40 Bi I9 N4'
_chemical_formula_weight 1591.56
_space_group_crystal_system monoclinic
_space_group_IT_number 12
_space_group_name_Hall '-C 2y'
_space_group_name_H-M_alt 'C 1 2/m 1'
_atom_sites_solution_hydrogens mixed
_audit_creation_date 2018-05-27
_audit_creation_method
;
Olex2 1.2
(compiled 2018.05.18 svn.r3508 for OlexSys, GUI svn.r5497)
;
_audit_update_record
;
2018-06-04 deposited with the CCDC.
2018-10-09 downloaded from the CCDC.
;
_cell_angle_alpha 90
_cell_angle_beta 102.258(2)
_cell_angle_gamma 90
_cell_formula_units_Z 2
_cell_length_a 12.0240(7)
_cell_length_b 12.3072(8)
_cell_length_c 12.6205(8)
_cell_measurement_reflns_used 9478
_cell_measurement_temperature 210(2)
_cell_measurement_theta_max 27.50
_cell_measurement_theta_min 2.40
_cell_volume 1825.0(2)
_computing_cell_refinement 'SAINT V8.38A (?, 2016)'
_computing_data_reduction 'SAINT V8.38A (?, 2016)'
_computing_molecular_graphics 'Olex2 (Dolomanov et al., 2009)'
_computing_publication_material 'Olex2 (Dolomanov et al., 2009)'
_computing_structure_refinement 'XL (Sheldrick, 2008)'
_diffrn_ambient_temperature 210.15
_diffrn_measured_fraction_theta_full 0.995
_diffrn_measured_fraction_theta_max 0.995
_diffrn_measurement_device_type 'Bruker APEX-II CCD'
_diffrn_measurement_method '\f and \w scans'
_diffrn_radiation_type MoK\a
_diffrn_radiation_wavelength 0.71073
_diffrn_reflns_av_R_equivalents 0.0672
_diffrn_reflns_av_unetI/netI 0.0370
_diffrn_reflns_Laue_measured_fraction_full 0.995
_diffrn_reflns_Laue_measured_fraction_max 0.995
_diffrn_reflns_limit_h_max 15
_diffrn_reflns_limit_h_min -15
_diffrn_reflns_limit_k_max 15
_diffrn_reflns_limit_k_min -15
_diffrn_reflns_limit_l_max 16
_diffrn_reflns_limit_l_min -16
_diffrn_reflns_number 16367
_diffrn_reflns_point_group_measured_fraction_full 0.995
_diffrn_reflns_point_group_measured_fraction_max 0.995
_diffrn_reflns_theta_full 25.242
_diffrn_reflns_theta_max 27.510
_diffrn_reflns_theta_min 2.396
_diffrn_standards_number 0
_exptl_absorpt_coefficient_mu 12.450
_exptl_absorpt_correction_T_max 0.0949
_exptl_absorpt_correction_T_min 0.0381
_exptl_absorpt_correction_type multi-scan
_exptl_absorpt_process_details
'SADABS-2016/2 (Bruker,2016/2) was used for absorption correction. wR2(int) was 0.1358 before and 0.0876 after correction. The Ratio of minimum to maximum transmission is 0.4015. The \l/2 correction factor is Not present.'
_exptl_crystal_colour black
_exptl_crystal_colour_primary black
_exptl_crystal_density_diffrn 2.896
_exptl_crystal_description block
_exptl_crystal_F_000 1400
_exptl_crystal_size_max 0.2
_exptl_crystal_size_mid 0.15
_exptl_crystal_size_min 0.1
_refine_diff_density_max 1.464
_refine_diff_density_min -4.279
_refine_diff_density_rms 0.517
_refine_ls_extinction_method none
_refine_ls_goodness_of_fit_ref 1.276
_refine_ls_hydrogen_treatment constr
_refine_ls_matrix_type full
_refine_ls_number_parameters 88
_refine_ls_number_reflns 2185
_refine_ls_number_restraints 3
_refine_ls_restrained_S_all 1.277
_refine_ls_R_factor_all 0.0436
_refine_ls_R_factor_gt 0.0406
_refine_ls_shift/su_max 0.001
_refine_ls_shift/su_mean 0.000
_refine_ls_structure_factor_coef Fsqd
_refine_ls_weighting_details 'w=1/[\s^2^(Fo^2^)+(0.0656P)^2^+3.3438P] where P=(Fo^2^+2Fc^2^)/3'
_refine_ls_weighting_scheme calc
_refine_ls_wR_factor_gt 0.1098
_refine_ls_wR_factor_ref 0.1207
_reflns_Friedel_coverage 0.000
_reflns_number_gt 2085
_reflns_number_total 2185
_reflns_threshold_expression 'I > 2\s(I)'
_cod_data_source_file c8tc04372h2.cif
_cod_data_source_block Weichuan_Zhang_PTB210K
_cod_database_code 7237516
_shelx_shelxl_version_number 2014/7
_shelx_space_group_comment
;
The symmetry employed for this shelxl refinement is uniquely defined
by the following loop, which should always be used as a source of
symmetry information in preference to the above space-group names.
They are only intended as comments.
;
_shelx_estimated_absorpt_t_max 0.369
_shelx_estimated_absorpt_t_min 0.190
_olex2_refinement_description
;
1. Fixed Uiso
 At 1.2 times of:
  All C(H,H) groups, All N(H,H,H,H,H,H) groups
 At 1.5 times of:
  All C(H,H,H) groups
2. Restrained distances
 N1-C2
 1.48 with sigma of 0.01
 C6-C4
 1.5 with sigma of 0.01
 C3-C4
 1.5 with sigma of 0.01
3. Others
 Sof(H1BD)=Sof(H1BE)=Sof(H1BF)=Sof(C2)=Sof(H2A)=Sof(H2B)=Sof(C3)=Sof(H3A)=
 Sof(H3B)=1-FVAR(1)
 Sof(H1AA)=Sof(H1AB)=Sof(H1AC)=Sof(C5)=Sof(H5A)=Sof(H5B)=Sof(C6)=Sof(H6A)=
 Sof(H6B)=FVAR(1)
4.a Riding coordinates:
 C4(H4C,H4A,H4B), C2(H2A,H2B), C3(H3A,H3B), C5(H5A,H5B), C6(H6A,H6B)
4.b Idealised Me refined as rotating group:
 N1(H1BD,H1BE,H1BF), N1(H1AA,H1AB,H1AC)
;
_olex2_submission_special_instructions 'No special instructions were received'

loop_
_space_group_symop_operation_xyz
'x, y, z'
'-x, y, -z'
'x+1/2, y+1/2, z'
'-x+1/2, y+1/2, -z'
'-x, -y, -z'
'x, -y, z'
'-x+1/2, -y+1/2, -z'
'x+1/2, -y+1/2, z'

loop_
_atom_site_label
_atom_site_type_symbol
_atom_site_fract_x
_atom_site_fract_y
_atom_site_fract_z
_atom_site_U_iso_or_equiv
_atom_site_adp_type
_atom_site_occupancy
_atom_site_site_symmetry_order
_atom_site_calc_flag
_atom_site_refinement_flags_posn
_atom_site_refinement_flags_adp
_atom_site_refinement_flags_occupancy
_atom_site_disorder_assembly
_atom_site_disorder_group
Bi1 Bi 1.0000 0.5000 0.5000 0.03404(16) Uani 1 4 d S T P . .
I1 I 0.75746(5) 0.5000 0.54290(5) 0.04076(19) Uani 1 2 d S T P . .
I2 I 1.0000 0.75064(5) 0.5000 0.04194(19) Uani 1 2 d S T P . .
I3 I 0.89512(6) 0.5000 0.25561(5) 0.0488(2) Uani 1 2 d S T P . .
I4 I 0.5000 0.5000 0.0000 0.0740(4) Uani 1 4 d S T P . .
I5 I 0.48734(12) 0.5000 0.22989(9) 0.1002(4) Uani 1 2 d S T P . .
N1 N 0.7067(7) 0.2822(7) 0.3228(6) 0.0611(19) Uani 1 1 d D . . . .
H1BD H 0.6332 0.3017 0.3145 0.073 Uiso 0.46(3) 1 calc GR . . A 2
H1BE H 0.7515 0.3392 0.3480 0.073 Uiso 0.46(3) 1 calc GR . . A 2
H1BF H 0.7218 0.2269 0.3703 0.073 Uiso 0.46(3) 1 calc GR . . A 2
H1AA H 0.7648 0.3236 0.3116 0.073 Uiso 0.54(3) 1 calc GR . . A 1
H1AB H 0.7338 0.2286 0.3697 0.073 Uiso 0.54(3) 1 calc GR . . A 1
H1AC H 0.6579 0.3235 0.3504 0.073 Uiso 0.54(3) 1 calc GR . . A 1
C4 C 0.6583(19) 0.1477(13) 0.0464(11) 0.131(7) Uani 1 1 d D . . . .
H4C H 0.6415 0.2124 0.0020 0.196 Uiso 1 1 d R . . A .
H4A H 0.6046 0.0908 0.0174 0.196 Uiso 1 1 d R . . . .
H4B H 0.7350 0.1234 0.0461 0.196 Uiso 1 1 d R . . . .
C2 C 0.7293(17) 0.2473(19) 0.2160(13) 0.066(7) Uani 0.46(3) 1 d D . . A 2
H2A H 0.7337 0.3120 0.1717 0.079 Uiso 0.46(3) 1 d R . . A 2
H2B H 0.8031 0.2104 0.2275 0.079 Uiso 0.46(3) 1 d R . . A 2
C3 C 0.641(3) 0.173(2) 0.1573(14) 0.072(8) Uani 0.46(3) 1 d D . . A 2
H3A H 0.6430 0.1057 0.1984 0.086 Uiso 0.46(3) 1 d R . . A 2
H3B H 0.5661 0.2064 0.1520 0.086 Uiso 0.46(3) 1 d R . . A 2
C5 C 0.647(2) 0.2350(17) 0.2198(17) 0.076(8) Uani 0.54(3) 1 d . . . A 1
H5A H 0.6004 0.2914 0.1771 0.091 Uiso 0.54(3) 1 d R . . A 1
H5B H 0.5965 0.1776 0.2350 0.091 Uiso 0.54(3) 1 d R . . A 1
C6 C 0.722(3) 0.186(2) 0.1561(16) 0.104(10) Uani 0.54(3) 1 d D . . A 1
H6A H 0.7654 0.1260 0.1957 0.125 Uiso 0.54(3) 1 d R . . A 1
H6B H 0.7761 0.2419 0.1436 0.125 Uiso 0.54(3) 1 d R . . A 1

loop_
_atom_site_aniso_label
_atom_site_aniso_U_11
_atom_site_aniso_U_22
_atom_site_aniso_U_33
_atom_site_aniso_U_23
_atom_site_aniso_U_13
_atom_site_aniso_U_12
Bi1 0.0338(3) 0.0348(3) 0.0356(3) 0.000 0.01212(18) 0.000
I1 0.0347(3) 0.0446(3) 0.0464(4) 0.000 0.0165(3) 0.000
I2 0.0438(3) 0.0316(3) 0.0543(4) 0.000 0.0193(3) 0.000
I3 0.0572(4) 0.0565(4) 0.0345(3) 0.000 0.0138(3) 0.000
I4 0.0599(7) 0.0908(9) 0.0655(7) 0.000 0.0007(6) 0.000
I5 0.0830(7) 0.1525(12) 0.0618(6) 0.000 0.0078(5) 0.000
N1 0.061(4) 0.076(5) 0.047(4) 0.000(3) 0.011(3) -0.019(4)
C4 0.20(2) 0.110(11) 0.089(10) -0.043(9) 0.049(12) -0.033(13)
C2 0.041(11) 0.079(15) 0.083(15) -0.009(12) 0.026(10) -0.018(9)
C3 0.086(17) 0.090(17) 0.048(11) -0.019(11) 0.031(11) -0.028(14)
C5 0.088(17) 0.068(11) 0.066(12) -0.005(10) 0.002(10) -0.021(10)
C6 0.14(3) 0.098(19) 0.091(18) -0.005(15) 0.061(19) 0.007(19)

loop_
_atom_type_symbol
_atom_type_description
_atom_type_scat_dispersion_real
_atom_type_scat_dispersion_imag
_atom_type_scat_source
C C 0.0033 0.0016 'International Tables Vol C Tables 4.2.6.8 and 6.1.1.4'
H H 0.0000 0.0000 'International Tables Vol C Tables 4.2.6.8 and 6.1.1.4'
Bi Bi -4.1077 10.2566 'International Tables Vol C Tables 4.2.6.8 and 6.1.1.4'
I I -0.4742 1.8119 'International Tables Vol C Tables 4.2.6.8 and 6.1.1.4'
N N 0.0061 0.0033 'International Tables Vol C Tables 4.2.6.8 and 6.1.1.4'

loop_
_geom_angle_atom_site_label_1
_geom_angle_atom_site_label_2
_geom_angle_atom_site_label_3
_geom_angle
_geom_angle_site_symmetry_1
_geom_angle_site_symmetry_3
I1 Bi1 I1 180.0 . 5_766
I1 Bi1 I2 90.0 5_766 .
I1 Bi1 I2 90.0 5_766 5_766
I1 Bi1 I2 90.0 . 5_766
I1 Bi1 I2 90.0 . .
I2 Bi1 I2 180.0 . 5_766
I3 Bi1 I1 91.471(19) . 5_766
I3 Bi1 I1 88.529(19) 5_766 5_766
I3 Bi1 I1 88.530(19) . .
I3 Bi1 I1 91.471(19) 5_766 .
I3 Bi1 I2 90.0 5_766 5_766
I3 Bi1 I2 90.0 . 5_766
I3 Bi1 I2 90.0 5_766 .
I3 Bi1 I2 90.0 . .
I3 Bi1 I3 180.0 . 5_766
I5 I4 I5 180.0 5_665 .
H1BD N1 H1BE 109.5 . .
H1BD N1 H1BF 109.5 . .
H1BE N1 H1BF 109.5 . .
H1AA N1 H1AB 109.5 . .
H1AA N1 H1AC 109.5 . .
H1AB N1 H1AC 109.5 . .
C2 N1 H1BD 109.5 . .
C2 N1 H1BE 109.5 . .
C2 N1 H1BF 109.5 . .
C5 N1 H1AA 109.5 . .
C5 N1 H1AB 109.5 . .
C5 N1 H1AC 109.5 . .
H4C C4 H4A 109.5 . .
H4C C4 H4B 109.4 . .
H4A C4 H4B 109.5 . .
C3 C4 H4C 108.3 . .
C3 C4 H4A 107.1 . .
C3 C4 H4B 112.9 . .
C6 C4 H4C 106.0 . .
C6 C4 H4A 137.8 . .
C6 C4 H4B 78.6 . .
N1 C2 H2A 108.8 . .
N1 C2 H2B 109.4 . .
H2A C2 H2B 107.7 . .
C3 C2 N1 112.5(14) . .
C3 C2 H2A 109.6 . .
C3 C2 H2B 108.7 . .
C4 C3 H3A 108.9 . .
C4 C3 H3B 109.4 . .
C2 C3 C4 112.1(17) . .
C2 C3 H3A 109.1 . .
C2 C3 H3B 109.5 . .
H3A C3 H3B 107.6 . .
N1 C5 H5A 108.8 . .
N1 C5 H5B 108.6 . .
H5A C5 H5B 107.9 . .
C6 C5 N1 114.4(19) . .
C6 C5 H5A 109.8 . .
C6 C5 H5B 107.1 . .
C4 C6 H6A 110.0 . .
C4 C6 H6B 107.3 . .
C5 C6 C4 113(2) . .
C5 C6 H6A 110.7 . .
C5 C6 H6B 107.9 . .
H6A C6 H6B 108.2 . .

loop_
_geom_bond_atom_site_label_1
_geom_bond_atom_site_label_2
_geom_bond_distance
_geom_bond_site_symmetry_2
Bi1 I1 3.0770(6) .
Bi1 I1 3.0770(6) 5_766
Bi1 I2 3.0847(6) 5_766
Bi1 I2 3.0847(6) .
Bi1 I3 3.0744(7) 5_766
Bi1 I3 3.0744(7) .
I4 I5 2.9374(12) 5_665
I4 I5 2.9375(12) .
N1 H1BD 0.9000 .
N1 H1BE 0.9000 .
N1 H1BF 0.9000 .
N1 H1AA 0.9000 .
N1 H1AB 0.9000 .
N1 H1AC 0.9000 .
N1 C2 1.494(9) .
N1 C5 1.46(2) .
C4 H4C 0.9701 .
C4 H4A 0.9700 .
C4 H4B 0.9700 .
C4 C3 1.491(9) .
C4 C6 1.510(10) .
C2 H2A 0.9799 .
C2 H2B 0.9799 .
C2 C3 1.47(3) .
C3 H3A 0.9801 .
C3 H3B 0.9800 .
C5 H5A 0.9801 .
C5 H5B 0.9801 .
C5 C6 1.46(4) .
C6 H6A 0.9800 .
C6 H6B 0.9801 .
